data_7111694
loop_
_publ_author_name
'Kennedy, Robert D.'

_publ_section_title
;
 Stabilization of acyclic phosphazides using the
 ortho-closo-dicarbadodecaboranyl residue
;
_journal_issue 26
_journal_name_full 'Chemical Communications'
_journal_page_first 4782
_journal_page_last 4784
_journal_paper_doi 10.1039/c0cc00426j
_journal_volume 46
_journal_year 2010
_chemical_formula_moiety 'C21 H28 B10 N3 P'
_chemical_formula_sum 'C21 H28 B10 N3 P'
_chemical_formula_weight 461.53
_chemical_name_systematic
;
?
;
_space_group_IT_number 2
_symmetry_cell_setting triclinic
_symmetry_space_group_name_Hall '-P 1'
_symmetry_space_group_name_H-M 'P -1'
_atom_sites_solution_hydrogens geom
_atom_sites_solution_primary direct
_atom_sites_solution_secondary difmap
_audit_creation_method SHELXL-97
_cell_angle_alpha 65.7590(10)
_cell_angle_beta 88.741(2)
_cell_angle_gamma 89.749(2)
_cell_formula_units_Z 2
_cell_length_a 8.7610(12)
_cell_length_b 11.6685(16)
_cell_length_c 13.3020(18)
_cell_measurement_reflns_used 7766
_cell_measurement_temperature 100(2)
_cell_measurement_theta_max 29.20
_cell_measurement_theta_min 3.83
_cell_volume 1239.6(3)
_computing_cell_refinement 'Bruker SAINT'
_computing_data_collection 'Bruker APEX2'
_computing_data_reduction 'Bruker SAINT'
_computing_molecular_graphics 'Bruker SHELXTL'
_computing_publication_material 'Bruker SHELXTL'
_computing_structure_refinement 'SHELXL-97 (Sheldrick, 2008)'
_computing_structure_solution 'SHELXS-97 (Sheldrick, 2008)'
_diffrn_ambient_temperature 100(2)
_diffrn_measured_fraction_theta_full 0.982
_diffrn_measured_fraction_theta_max 0.960
_diffrn_measurement_device_type 'Bruker APEX-II CCD'
_diffrn_measurement_method '\f and \w scans'
_diffrn_radiation_monochromator graphite
_diffrn_radiation_source 'fine-focus sealed tube'
_diffrn_radiation_type MoK\a
_diffrn_radiation_wavelength 0.71073
_diffrn_reflns_av_R_equivalents 0.0235
_diffrn_reflns_av_sigmaI/netI 0.0304
_diffrn_reflns_limit_h_max 11
_diffrn_reflns_limit_h_min -11
_diffrn_reflns_limit_k_max 15
_diffrn_reflns_limit_k_min -15
_diffrn_reflns_limit_l_max 18
_diffrn_reflns_limit_l_min -18
_diffrn_reflns_number 15515
_diffrn_reflns_theta_full 26.50
_diffrn_reflns_theta_max 29.21
_diffrn_reflns_theta_min 3.83
_exptl_absorpt_coefficient_mu 0.128
_exptl_absorpt_correction_T_max 0.9873
_exptl_absorpt_correction_T_min 0.9263
_exptl_absorpt_correction_type multi-scan
_exptl_absorpt_process_details 'Sadabs (Bruker)'
_exptl_crystal_colour colorless
_exptl_crystal_density_diffrn 1.237
_exptl_crystal_density_method 'not measured'
_exptl_crystal_description block
_exptl_crystal_F_000 480
_exptl_crystal_size_max 0.30
_exptl_crystal_size_mid 0.20
_exptl_crystal_size_min 0.10
_refine_diff_density_max 0.458
_refine_diff_density_min -0.517
_refine_diff_density_rms 0.051
_refine_ls_extinction_method none
_refine_ls_goodness_of_fit_ref 1.031
_refine_ls_hydrogen_treatment constr
_refine_ls_matrix_type full
_refine_ls_number_parameters 317
_refine_ls_number_reflns 6433
_refine_ls_number_restraints 0
_refine_ls_restrained_S_all 1.031
_refine_ls_R_factor_all 0.0532
_refine_ls_R_factor_gt 0.0422
_refine_ls_shift/su_max 0.001
_refine_ls_shift/su_mean 0.000
_refine_ls_structure_factor_coef Fsqd
_refine_ls_weighting_details 'calc w=1/[\s^2^(Fo^2^)+(0.0563P)^2^+0.6196P] where P=(Fo^2^+2Fc^2^)/3'
_refine_ls_weighting_scheme calc
_refine_ls_wR_factor_gt 0.1093
_refine_ls_wR_factor_ref 0.1171
_reflns_number_gt 5303
_reflns_number_total 6433
_reflns_threshold_expression >2sigma(I)
_cod_data_source_file C0CC00426Jsup1.cif
_cod_data_source_block compound_2a
_cod_depositor_comments
;
The following automatic conversions were performed:

'_symmetry_cell_setting' value 'Triclinic' changed to 'triclinic'
according to /home/saulius/struct/CIF-dictionaries/cif_core.dic
dictionary named 'cif_core.dic' version 2.4.2 from 2011-04-26.

Automatic conversion script
Id: cif_fix_values 1891 2012-01-12 08:04:46Z andrius 
;
_cod_original_sg_symbol_H-M P-1
_cod_database_code 7111694

loop_
_symmetry_equiv_pos_as_xyz
'x, y, z'
'-x, -y, -z'

loop_
_atom_site_label
_atom_site_type_symbol
_atom_site_fract_x
_atom_site_fract_y
_atom_site_fract_z
_atom_site_U_iso_or_equiv
_atom_site_adp_type
_atom_site_occupancy
_atom_site_symmetry_multiplicity
_atom_site_calc_flag
_atom_site_refinement_flags
C1 C 0.55771(15) 1.11519(13) 0.23859(10) 0.0184(2) Uani 1 1 d .
C2 C 0.37968(15) 1.13833(13) 0.18701(11) 0.0209(3) Uani 1 1 d .
C3 C 0.32834(17) 1.05382(15) 0.13250(13) 0.0269(3) Uani 1 1 d .
H3D H 0.3985 1.0636 0.0711 0.040 Uiso 1 1 calc R
H3E H 0.2250 1.0772 0.1047 0.040 Uiso 1 1 calc R
H3F H 0.3284 0.9661 0.1866 0.040 Uiso 1 1 calc R
B3 B 0.40272(17) 1.06774(15) 0.32786(12) 0.0207(3) Uani 1 1 d .
H3B H 0.3736 0.9670 0.3802 0.025 Uiso 1 1 calc R
B4 B 0.56270(18) 1.14265(15) 0.35469(12) 0.0210(3) Uani 1 1 d .
H4B H 0.6390 1.0921 0.4257 0.025 Uiso 1 1 calc R
B5 B 0.63613(18) 1.25402(15) 0.22547(12) 0.0207(3) Uani 1 1 d .
H5B H 0.7610 1.2766 0.2113 0.025 Uiso 1 1 calc R
B6 B 0.52075(18) 1.24772(15) 0.11948(12) 0.0208(3) Uani 1 1 d .
H6B H 0.5687 1.2647 0.0358 0.025 Uiso 1 1 calc R
B7 B 0.26016(18) 1.18240(16) 0.26713(13) 0.0235(3) Uani 1 1 d .
H7B H 0.1357 1.1580 0.2802 0.028 Uiso 1 1 calc R
B8 B 0.37417(19) 1.18831(15) 0.37408(13) 0.0227(3) Uani 1 1 d .
H8B H 0.3254 1.1685 0.4582 0.027 Uiso 1 1 calc R
B9 B 0.51891(19) 1.30485(15) 0.31024(13) 0.0230(3) Uani 1 1 d .
H9B H 0.5657 1.3624 0.3523 0.028 Uiso 1 1 calc R
B10 B 0.49402(18) 1.36964(15) 0.16430(13) 0.0222(3) Uani 1 1 d .
H10B H 0.5245 1.4696 0.1102 0.027 Uiso 1 1 calc R
B11 B 0.33341(18) 1.29343(15) 0.13856(13) 0.0234(3) Uani 1 1 d .
H11B H 0.2575 1.3423 0.0669 0.028 Uiso 1 1 calc R
B12 B 0.33162(19) 1.32912(16) 0.25649(13) 0.0236(3) Uani 1 1 d .
H12B H 0.2546 1.4027 0.2632 0.028 Uiso 1 1 calc R
P1 P 0.78694(4) 0.80871(3) 0.23041(3) 0.01798(9) Uani 1 1 d .
N1 N 0.64280(13) 1.01174(11) 0.23528(9) 0.0197(2) Uani 1 1 d .
N2 N 0.71933(13) 1.04381(11) 0.14423(10) 0.0223(2) Uani 1 1 d .
N3 N 0.79927(14) 0.95398(11) 0.13182(10) 0.0223(2) Uani 1 1 d .
C4 C 0.88528(15) 0.78821(13) 0.35437(11) 0.0194(3) Uani 1 1 d .
C5 C 0.88746(16) 0.67075(14) 0.44382(11) 0.0230(3) Uani 1 1 d .
H5 H 0.8337 0.6017 0.4409 0.028 Uiso 1 1 calc R
C6 C 0.96882(17) 0.65565(15) 0.53707(12) 0.0255(3) Uani 1 1 d .
H6 H 0.9704 0.5761 0.5981 0.031 Uiso 1 1 calc R
C7 C 1.04767(16) 0.75661(15) 0.54115(12) 0.0264(3) Uani 1 1 d .
H7 H 1.1031 0.7459 0.6050 0.032 Uiso 1 1 calc R
C8 C 1.04572(16) 0.87278(15) 0.45262(12) 0.0259(3) Uani 1 1 d .
H8 H 1.0997 0.9416 0.4558 0.031 Uiso 1 1 calc R
C9 C 0.96470(16) 0.88907(14) 0.35880(12) 0.0227(3) Uani 1 1 d .
H9 H 0.9636 0.9688 0.2980 0.027 Uiso 1 1 calc R
C10 C 0.88793(15) 0.72078(13) 0.16641(11) 0.0195(3) Uani 1 1 d .
C11 C 0.86923(16) 0.59044(13) 0.20587(11) 0.0220(3) Uani 1 1 d .
H11 H 0.7990 0.5479 0.2649 0.026 Uiso 1 1 calc R
C12 C 0.95349(16) 0.52330(14) 0.15867(12) 0.0237(3) Uani 1 1 d .
H12 H 0.9414 0.4347 0.1859 0.028 Uiso 1 1 calc R
C13 C 1.05534(16) 0.58552(14) 0.07177(12) 0.0233(3) Uani 1 1 d .
H13 H 1.1136 0.5392 0.0402 0.028 Uiso 1 1 calc R
C14 C 1.07229(16) 0.71486(14) 0.03096(12) 0.0230(3) Uani 1 1 d .
H14 H 1.1401 0.7572 -0.0297 0.028 Uiso 1 1 calc R
C15 C 0.99033(15) 0.78301(13) 0.07849(11) 0.0218(3) Uani 1 1 d .
H15 H 1.0038 0.8714 0.0514 0.026 Uiso 1 1 calc R
C16 C 0.59913(15) 0.74077(13) 0.26762(11) 0.0202(3) Uani 1 1 d .
C17 C 0.52355(17) 0.70786(14) 0.19180(12) 0.0254(3) Uani 1 1 d .
H17 H 0.5743 0.7158 0.1254 0.030 Uiso 1 1 calc R
C18 C 0.37457(18) 0.66369(16) 0.21355(13) 0.0307(3) Uani 1 1 d .
H18 H 0.3232 0.6414 0.1620 0.037 Uiso 1 1 calc R
C19 C 0.30036(17) 0.65201(16) 0.31043(14) 0.0318(3) Uani 1 1 d .
H19 H 0.1978 0.6228 0.3246 0.038 Uiso 1 1 calc R
C20 C 0.37569(17) 0.68301(15) 0.38681(13) 0.0298(3) Uani 1 1 d .
H20 H 0.3250 0.6735 0.4537 0.036 Uiso 1 1 calc R
C21 C 0.52472(16) 0.72789(14) 0.36573(12) 0.0245(3) Uani 1 1 d .
H21 H 0.5758 0.7497 0.4177 0.029 Uiso 1 1 calc R

loop_
_atom_site_aniso_label
_atom_site_aniso_U_11
_atom_site_aniso_U_22
_atom_site_aniso_U_33
_atom_site_aniso_U_23
_atom_site_aniso_U_13
_atom_site_aniso_U_12
C1 0.0181(6) 0.0216(6) 0.0163(6) -0.0087(5) 0.0018(5) -0.0005(5)
C2 0.0192(6) 0.0251(7) 0.0200(6) -0.0110(5) -0.0002(5) 0.0003(5)
C3 0.0266(7) 0.0314(8) 0.0287(7) -0.0182(6) -0.0037(6) -0.0013(6)
B3 0.0191(7) 0.0252(8) 0.0185(7) -0.0099(6) 0.0042(5) -0.0014(5)
B4 0.0233(7) 0.0251(8) 0.0167(6) -0.0107(6) 0.0012(5) -0.0011(6)
B5 0.0214(7) 0.0227(7) 0.0194(7) -0.0102(6) 0.0013(5) -0.0026(5)
B6 0.0222(7) 0.0228(7) 0.0174(7) -0.0083(6) 0.0010(5) 0.0004(6)
B7 0.0199(7) 0.0273(8) 0.0249(8) -0.0126(6) 0.0032(6) 0.0010(6)
B8 0.0251(7) 0.0252(8) 0.0195(7) -0.0111(6) 0.0038(6) 0.0007(6)
B9 0.0273(8) 0.0236(8) 0.0209(7) -0.0119(6) 0.0020(6) -0.0014(6)
B10 0.0255(8) 0.0220(7) 0.0200(7) -0.0095(6) 0.0026(6) -0.0001(6)
B11 0.0240(7) 0.0241(8) 0.0222(7) -0.0096(6) -0.0007(6) 0.0036(6)
B12 0.0245(8) 0.0250(8) 0.0222(7) -0.0108(6) 0.0024(6) 0.0016(6)
P1 0.01739(17) 0.02172(18) 0.01650(16) -0.00966(13) 0.00219(12) -0.00095(12)
N1 0.0200(5) 0.0223(6) 0.0183(5) -0.0100(4) 0.0020(4) 0.0003(4)
N2 0.0225(6) 0.0241(6) 0.0210(5) -0.0100(5) 0.0037(4) 0.0010(4)
N3 0.0237(6) 0.0215(6) 0.0215(6) -0.0089(5) 0.0049(4) 0.0012(4)
C4 0.0163(6) 0.0257(7) 0.0189(6) -0.0120(5) 0.0026(5) -0.0007(5)
C5 0.0239(7) 0.0259(7) 0.0212(6) -0.0118(5) 0.0007(5) -0.0008(5)
C6 0.0248(7) 0.0312(8) 0.0194(6) -0.0094(6) -0.0004(5) 0.0022(5)
C7 0.0202(7) 0.0407(9) 0.0224(7) -0.0171(6) -0.0006(5) 0.0011(6)
C8 0.0205(7) 0.0356(8) 0.0280(7) -0.0195(6) 0.0014(5) -0.0047(6)
C9 0.0205(6) 0.0265(7) 0.0226(6) -0.0119(5) 0.0022(5) -0.0029(5)
C10 0.0181(6) 0.0253(7) 0.0171(6) -0.0110(5) -0.0005(5) 0.0009(5)
C11 0.0222(6) 0.0244(7) 0.0197(6) -0.0094(5) 0.0019(5) -0.0017(5)
C12 0.0262(7) 0.0228(7) 0.0250(7) -0.0127(6) -0.0005(5) -0.0006(5)
C13 0.0212(6) 0.0301(7) 0.0244(7) -0.0172(6) -0.0013(5) 0.0024(5)
C14 0.0197(6) 0.0292(7) 0.0217(6) -0.0123(6) 0.0033(5) -0.0005(5)
C15 0.0202(6) 0.0239(7) 0.0224(6) -0.0107(5) 0.0016(5) -0.0010(5)
C16 0.0187(6) 0.0222(6) 0.0205(6) -0.0098(5) 0.0010(5) -0.0005(5)
C17 0.0242(7) 0.0326(8) 0.0217(6) -0.0135(6) -0.0007(5) -0.0016(6)
C18 0.0248(7) 0.0365(9) 0.0336(8) -0.0169(7) -0.0054(6) -0.0030(6)
C19 0.0190(7) 0.0344(8) 0.0417(9) -0.0155(7) 0.0032(6) -0.0057(6)
C20 0.0243(7) 0.0347(8) 0.0328(8) -0.0166(7) 0.0089(6) -0.0050(6)
C21 0.0222(7) 0.0300(7) 0.0251(7) -0.0155(6) 0.0042(5) -0.0031(5)

loop_
_atom_type_symbol
_atom_type_description
_atom_type_scat_dispersion_real
_atom_type_scat_dispersion_imag
_atom_type_scat_source
C C 0.0033 0.0016 'International Tables Vol C Tables 4.2.6.8 and 6.1.1.4'
H H 0.0000 0.0000 'International Tables Vol C Tables 4.2.6.8 and 6.1.1.4'
B B 0.0013 0.0007 'International Tables Vol C Tables 4.2.6.8 and 6.1.1.4'
N N 0.0061 0.0033 'International Tables Vol C Tables 4.2.6.8 and 6.1.1.4'
P P 0.1023 0.0942 'International Tables Vol C Tables 4.2.6.8 and 6.1.1.4'

loop_
_geom_angle_atom_site_label_1
_geom_angle_atom_site_label_2
_geom_angle_atom_site_label_3
_geom_angle
N1 C1 C2 117.62(11)
N1 C1 B5 124.50(11)
C2 C1 B5 110.40(10)
N1 C1 B4 118.62(11)
C2 C1 B4 110.63(10)
B5 C1 B4 63.18(9)
N1 C1 B3 112.66(11)
C2 C1 B3 60.74(8)
B5 C1 B3 114.11(10)
B4 C1 B3 62.42(9)
N1 C1 B6 121.55(10)
C2 C1 B6 60.52(8)
B5 C1 B6 62.29(9)
B4 C1 B6 114.09(10)
B3 C1 B6 112.73(10)
C3 C2 C1 117.02(11)
C3 C2 B7 122.39(12)
C1 C2 B7 110.07(10)
C3 C2 B11 122.81(12)
C1 C2 B11 110.22(10)
B7 C2 B11 62.89(9)
C3 C2 B3 116.55(12)
C1 C2 B3 60.38(8)
B7 C2 B3 62.33(9)
B11 C2 B3 113.80(11)
C3 C2 B6 117.17(11)
C1 C2 B6 60.95(8)
B7 C2 B6 113.66(11)
B11 C2 B6 62.03(9)
B3 C2 B6 112.80(10)
C2 C3 H3D 109.5
C2 C3 H3E 109.5
H3D C3 H3E 109.5
C2 C3 H3F 109.5
H3D C3 H3F 109.5
H3E C3 H3F 109.5
C1 B3 C2 58.89(8)
C1 B3 B8 105.35(11)
C2 B3 B8 105.44(11)
C1 B3 B4 58.33(8)
C2 B3 B4 105.90(10)
B8 B3 B4 60.34(9)
C1 B3 B7 105.57(11)
C2 B3 B7 58.15(8)
B8 B3 B7 60.39(9)
B4 B3 B7 108.43(11)
C1 B3 H3B 123.8
C2 B3 H3B 123.7
B8 B3 H3B 122.6
B4 B3 H3B 121.9
B7 B3 H3B 122.0
C1 B4 B3 59.25(8)
C1 B4 B9 105.02(11)
B3 B4 B9 107.72(11)
C1 B4 B8 105.53(11)
B3 B4 B8 59.64(9)
B9 B4 B8 60.35(9)
C1 B4 B5 58.41(8)
B3 B4 B5 107.67(10)
B9 B4 B5 59.98(9)
B8 B4 B5 108.25(11)
C1 B4 H4B 124.3
B3 B4 H4B 121.7
B9 B4 H4B 122.3
B8 B4 H4B 122.0
B5 B4 H4B 121.7
C1 B5 B10 105.76(11)
C1 B5 B6 59.77(8)
B10 B5 B6 59.58(9)
C1 B5 B9 104.94(10)
B10 B5 B9 60.35(9)
B6 B5 B9 107.80(11)
C1 B5 B4 58.41(8)
B10 B5 B4 108.32(11)
B6 B5 B4 108.17(11)
B9 B5 B4 59.87(9)
C1 B5 H5B 124.1
B10 B5 H5B 122.0
B6 B5 H5B 121.4
B9 B5 H5B 122.4
B4 B5 H5B 121.6
C2 B6 C1 58.53(8)
C2 B6 B10 105.30(10)
C1 B6 B10 104.82(10)
C2 B6 B11 58.30(9)
C1 B6 B11 105.34(10)
B10 B6 B11 60.48(9)
C2 B6 B5 105.33(10)
C1 B6 B5 57.94(8)
B10 B6 B5 60.19(9)
B11 B6 B5 108.33(11)
C2 B6 H6B 123.9
C1 B6 H6B 124.3
B10 B6 H6B 122.7
B11 B6 H6B 121.9
B5 B6 H6B 122.2
C2 B7 B3 59.51(8)
C2 B7 B12 105.46(11)
B3 B7 B12 107.85(11)
C2 B7 B11 58.63(9)
B3 B7 B11 108.06(11)
B12 B7 B11 60.19(9)
C2 B7 B8 105.89(11)
B3 B7 B8 59.61(9)
B12 B7 B8 60.37(9)
B11 B7 B8 108.55(11)
C2 B7 H7B 123.9
B3 B7 H7B 121.6
B12 B7 H7B 122.2
B11 B7 H7B 121.4
B8 B7 H7B 121.9
B3 B8 B4 60.02(9)
B3 B8 B7 59.99(9)
B4 B8 B7 107.86(10)
B3 B8 B12 107.58(11)
B4 B8 B12 107.60(11)
B7 B8 B12 59.65(9)
B3 B8 B9 107.59(11)
B4 B8 B9 59.81(9)
B7 B8 B9 107.35(11)
B12 B8 B9 59.67(9)
B3 B8 H8B 121.8
B4 B8 H8B 121.8
B7 B8 H8B 121.9
B12 B8 H8B 122.1
B9 B8 H8B 122.1
B4 B9 B12 107.99(11)
B4 B9 B5 60.15(9)
B12 B9 B5 107.91(11)
B4 B9 B8 59.83(9)
B12 B9 B8 60.14(9)
B5 B9 B8 107.98(11)
B4 B9 B10 108.06(11)
B12 B9 B10 60.23(9)
B5 B9 B10 59.75(9)
B8 B9 B10 108.32(11)
B4 B9 H9B 121.7
B12 B9 H9B 121.6
B5 B9 H9B 121.8
B8 B9 H9B 121.6
B10 B9 H9B 121.6
B6 B10 B5 60.23(9)
B6 B10 B11 59.81(9)
B5 B10 B11 107.83(11)
B6 B10 B9 107.96(11)
B5 B10 B9 59.90(9)
B11 B10 B9 107.54(11)
B6 B10 B12 107.65(11)
B5 B10 B12 107.54(11)
B11 B10 B12 59.82(9)
B9 B10 B12 59.62(9)
B6 B10 H10B 121.7
B5 B10 H10B 121.8
B11 B10 H10B 122.0
B9 B10 H10B 121.9
B12 B10 H10B 122.1
C2 B11 B6 59.67(9)
C2 B11 B7 58.48(9)
B6 B11 B7 108.15(11)
C2 B11 B12 105.10(11)
B6 B11 B12 108.01(11)
B7 B11 B12 59.87(9)
C2 B11 B10 105.76(11)
B6 B11 B10 59.71(9)
B7 B11 B10 108.23(11)
B12 B11 B10 60.36(9)
C2 B11 H11B 124.1
B6 B11 H11B 121.3
B7 B11 H11B 121.6
B12 B11 H11B 122.3
B10 B11 H11B 122.0
B7 B12 B9 108.02(11)
B7 B12 B11 59.95(9)
B9 B12 B11 107.96(11)
B7 B12 B8 59.98(9)
B9 B12 B8 60.18(9)
B11 B12 B8 108.05(11)
B7 B12 B10 107.87(11)
B9 B12 B10 60.15(9)
B11 B12 B10 59.82(9)
B8 B12 B10 108.29(11)
B7 B12 H12B 121.8
B9 B12 H12B 121.6
B11 B12 H12B 121.8
B8 B12 H12B 121.5
B10 B12 H12B 121.7
N3 P1 C16 117.07(6)
N3 P1 C10 101.33(6)
C16 P1 C10 107.08(6)
N3 P1 C4 113.80(6)
C16 P1 C4 108.85(6)
C10 P1 C4 107.87(6)
N2 N1 C1 111.43(11)
N1 N2 N3 116.21(12)
N2 N3 P1 118.51(9)
C9 C4 C5 120.00(13)
C9 C4 P1 119.48(11)
C5 C4 P1 120.47(10)
C6 C5 C4 119.61(13)
C6 C5 H5 120.2
C4 C5 H5 120.2
C7 C6 C5 120.17(14)
C7 C6 H6 119.9
C5 C6 H6 119.9
C8 C7 C6 120.24(13)
C8 C7 H7 119.9
C6 C7 H7 119.9
C7 C8 C9 120.14(14)
C7 C8 H8 119.9
C9 C8 H8 119.9
C4 C9 C8 119.84(14)
C4 C9 H9 120.1
C8 C9 H9 120.1
C11 C10 C15 119.67(12)
C11 C10 P1 120.75(10)
C15 C10 P1 119.54(11)
C12 C11 C10 119.94(13)
C12 C11 H11 120.0
C10 C11 H11 120.0
C13 C12 C11 120.10(13)
C13 C12 H12 119.9
C11 C12 H12 119.9
C14 C13 C12 120.24(13)
C14 C13 H13 119.9
C12 C13 H13 119.9
C13 C14 C15 120.25(13)
C13 C14 H14 119.9
C15 C14 H14 119.9
C14 C15 C10 119.77(13)
C14 C15 H15 120.1
C10 C15 H15 120.1
C17 C16 C21 119.90(13)
C17 C16 P1 117.98(10)
C21 C16 P1 121.99(11)
C18 C17 C16 119.95(13)
C18 C17 H17 120.0
C16 C17 H17 120.0
C17 C18 C19 120.12(14)
C17 C18 H18 119.9
C19 C18 H18 119.9
C18 C19 C20 120.17(14)
C18 C19 H19 119.9
C20 C19 H19 119.9
C21 C20 C19 120.24(14)
C21 C20 H20 119.9
C19 C20 H20 119.9
C20 C21 C16 119.61(14)
C20 C21 H21 120.2
C16 C21 H21 120.2

loop_
_geom_bond_atom_site_label_1
_geom_bond_atom_site_label_2
_geom_bond_distance
C1 N1 1.4315(17)
C1 C2 1.6934(19)
C1 B5 1.703(2)
C1 B4 1.703(2)
C1 B3 1.7194(19)
C1 B6 1.736(2)
C2 C3 1.5184(19)
C2 B7 1.701(2)
C2 B11 1.704(2)
C2 B3 1.726(2)
C2 B6 1.728(2)
C3 H3D 0.9800
C3 H3E 0.9800
C3 H3F 0.9800
B3 B8 1.767(2)
B3 B4 1.773(2)
B3 B7 1.773(2)
B3 H3B 1.1200
B4 B9 1.779(2)
B4 B8 1.779(2)
B4 B5 1.784(2)
B4 H4B 1.1200
B5 B10 1.778(2)
B5 B6 1.779(2)
B5 B9 1.781(2)
B5 H5B 1.1200
B6 B10 1.767(2)
B6 B11 1.769(2)
B6 H6B 1.1200
B7 B12 1.775(2)
B7 B11 1.776(2)
B7 B8 1.781(2)
B7 H7B 1.1200
B8 B12 1.788(2)
B8 B9 1.788(2)
B8 H8B 1.1200
B9 B12 1.779(2)
B9 B10 1.789(2)
B9 H9B 1.1200
B10 B11 1.780(2)
B10 B12 1.790(2)
B10 H10B 1.1200
B11 B12 1.780(2)
B11 H11B 1.1200
B12 H12B 1.1200
P1 N3 1.6658(12)
P1 C16 1.7984(14)
P1 C10 1.7990(13)
P1 C4 1.8043(14)
N1 N2 1.2848(16)
N2 N3 1.3217(16)
C4 C9 1.3923(19)
C4 C5 1.3987(19)
C5 C6 1.3914(19)
C5 H5 0.9500
C6 C7 1.389(2)
C6 H6 0.9500
C7 C8 1.384(2)
C7 H7 0.9500
C8 C9 1.393(2)
C8 H8 0.9500
C9 H9 0.9500
C10 C11 1.399(2)
C10 C15 1.4008(18)
C11 C12 1.3898(19)
C11 H11 0.9500
C12 C13 1.389(2)
C12 H12 0.9500
C13 C14 1.386(2)
C13 H13 0.9500
C14 C15 1.3912(19)
C14 H14 0.9500
C15 H15 0.9500
C16 C17 1.3974(19)
C16 C21 1.3976(19)
C17 C18 1.386(2)
C17 H17 0.9500
C18 C19 1.386(2)
C18 H18 0.9500
C19 C20 1.390(2)
C19 H19 0.9500
C20 C21 1.388(2)
C20 H20 0.9500
C21 H21 0.9500

loop_
_geom_torsion_atom_site_label_1
_geom_torsion_atom_site_label_2
_geom_torsion_atom_site_label_3
_geom_torsion_atom_site_label_4
_geom_torsion
N1 C1 C2 C3 -4.85(17)
B5 C1 C2 C3 146.37(12)
B4 C1 C2 C3 -145.61(12)
B3 C1 C2 C3 -106.70(13)
B6 C1 C2 C3 107.64(13)
N1 C1 C2 B7 140.91(12)
B5 C1 C2 B7 -67.87(13)
B4 C1 C2 B7 0.14(14)
B3 C1 C2 B7 39.06(11)
B6 C1 C2 B7 -106.60(12)
N1 C1 C2 B11 -151.58(11)
B5 C1 C2 B11 -0.35(14)
B4 C1 C2 B11 67.66(13)
B3 C1 C2 B11 106.58(12)
B6 C1 C2 B11 -39.08(10)
N1 C1 C2 B3 101.85(12)
B5 C1 C2 B3 -106.93(11)
B4 C1 C2 B3 -38.92(10)
B6 C1 C2 B3 -145.66(11)
N1 C1 C2 B6 -112.49(12)
B5 C1 C2 B6 38.73(10)
B4 C1 C2 B6 106.74(11)
B3 C1 C2 B6 145.66(11)
N1 C1 B3 C2 -109.99(12)
B5 C1 B3 C2 100.77(12)
B4 C1 B3 C2 138.45(11)
B6 C1 B3 C2 32.17(10)
N1 C1 B3 B8 150.99(11)
C2 C1 B3 B8 -99.02(11)
B5 C1 B3 B8 1.75(15)
B4 C1 B3 B8 39.43(10)
B6 C1 B3 B8 -66.85(13)
N1 C1 B3 B4 111.56(12)
C2 C1 B3 B4 -138.45(11)
B5 C1 B3 B4 -37.68(11)
B6 C1 B3 B4 -106.28(12)
N1 C1 B3 B7 -146.10(11)
C2 C1 B3 B7 -36.11(10)
B5 C1 B3 B7 64.67(14)
B4 C1 B3 B7 102.34(12)
B6 C1 B3 B7 -3.94(14)
C3 C2 B3 C1 107.46(13)
B7 C2 B3 C1 -138.07(11)
B11 C2 B3 C1 -100.59(12)
B6 C2 B3 C1 -32.34(10)
C3 C2 B3 B8 -153.67(12)
C1 C2 B3 B8 98.87(11)
B7 C2 B3 B8 -39.20(10)
B11 C2 B3 B8 -1.72(15)
B6 C2 B3 B8 66.53(13)
C3 C2 B3 B4 143.40(12)
C1 C2 B3 B4 35.94(10)
B7 C2 B3 B4 -102.13(12)
B11 C2 B3 B4 -64.65(14)
B6 C2 B3 B4 3.60(14)
C3 C2 B3 B7 -114.47(13)
C1 C2 B3 B7 138.07(11)
B11 C2 B3 B7 37.48(11)
B6 C2 B3 B7 105.73(12)
N1 C1 B4 B3 -102.14(13)
C2 C1 B4 B3 38.19(10)
B5 C1 B4 B3 141.31(11)
B6 C1 B4 B3 104.13(12)
N1 C1 B4 B9 155.92(11)
C2 C1 B4 B9 -63.75(13)
B5 C1 B4 B9 39.36(10)
B3 C1 B4 B9 -101.94(12)
B6 C1 B4 B9 2.18(14)
N1 C1 B4 B8 -141.28(12)
C2 C1 B4 B8 -0.95(14)
B5 C1 B4 B8 102.17(12)
B3 C1 B4 B8 -39.14(10)
B6 C1 B4 B8 64.99(13)
N1 C1 B4 B5 116.56(13)
C2 C1 B4 B5 -103.11(11)
B3 C1 B4 B5 -141.31(11)
B6 C1 B4 B5 -37.18(11)
C2 B3 B4 C1 -36.19(9)
B8 B3 B4 C1 -135.19(11)
B7 B3 B4 C1 -97.29(11)
C1 B3 B4 B9 97.27(11)
C2 B3 B4 B9 61.08(13)
B8 B3 B4 B9 -37.91(10)
B7 B3 B4 B9 -0.01(14)
C1 B3 B4 B8 135.19(11)
C2 B3 B4 B8 99.00(11)
B7 B3 B4 B8 37.90(10)
C1 B3 B4 B5 33.98(10)
C2 B3 B4 B5 -2.21(14)
B8 B3 B4 B5 -101.21(12)
B7 B3 B4 B5 -63.31(13)
N1 C1 B5 B10 150.20(12)
C2 C1 B5 B10 1.38(13)
B4 C1 B5 B10 -102.12(11)
B3 C1 B5 B10 -64.74(13)
B6 C1 B5 B10 39.34(10)
N1 C1 B5 B6 110.87(13)
C2 C1 B5 B6 -37.96(10)
B4 C1 B5 B6 -141.45(11)
B3 C1 B5 B6 -104.08(12)
N1 C1 B5 B9 -146.97(12)
C2 C1 B5 B9 64.20(12)
B4 C1 B5 B9 -39.29(10)
B3 C1 B5 B9 -1.91(14)
B6 C1 B5 B9 102.16(11)
N1 C1 B5 B4 -107.68(14)
C2 C1 B5 B4 103.49(11)
B3 C1 B5 B4 37.38(11)
B6 C1 B5 B4 141.45(11)
B3 B4 B5 C1 -34.32(10)
B9 B4 B5 C1 -134.97(11)
B8 B4 B5 C1 -97.36(11)
C1 B4 B5 B10 97.60(11)
B3 B4 B5 B10 63.27(13)
B9 B4 B5 B10 -37.37(11)
B8 B4 B5 B10 0.24(14)
C1 B4 B5 B6 34.52(10)
B3 B4 B5 B6 0.19(14)
B9 B4 B5 B6 -100.45(12)
B8 B4 B5 B6 -62.84(13)
C1 B4 B5 B9 134.97(11)
B3 B4 B5 B9 100.65(12)
B8 B4 B5 B9 37.61(11)
C3 C2 B6 C1 -107.40(13)
B7 C2 B6 C1 100.68(12)
B11 C2 B6 C1 137.95(11)
B3 C2 B6 C1 32.14(10)
C3 C2 B6 B10 154.35(12)
C1 C2 B6 B10 -98.25(11)
B7 C2 B6 B10 2.43(15)
B11 C2 B6 B10 39.70(10)
B3 C2 B6 B10 -66.11(13)
C3 C2 B6 B11 114.65(14)
C1 C2 B6 B11 -137.95(11)
B7 C2 B6 B11 -37.27(11)
B3 C2 B6 B11 -105.81(12)
C3 C2 B6 B5 -143.00(12)
C1 C2 B6 B5 -35.60(9)
B7 C2 B6 B5 65.08(14)
B11 C2 B6 B5 102.35(11)
B3 C2 B6 B5 -3.46(14)
N1 C1 B6 C2 106.13(13)
B5 C1 B6 C2 -138.52(11)
B4 C1 B6 C2 -100.99(11)
B3 C1 B6 C2 -32.25(10)
N1 C1 B6 B10 -154.77(12)
C2 C1 B6 B10 99.10(11)
B5 C1 B6 B10 -39.42(10)
B4 C1 B6 B10 -1.89(14)
B3 C1 B6 B10 66.85(13)
N1 C1 B6 B11 142.35(12)
C2 C1 B6 B11 36.23(10)
B5 C1 B6 B11 -102.29(11)
B4 C1 B6 B11 -64.77(13)
B3 C1 B6 B11 3.98(14)
N1 C1 B6 B5 -115.35(13)
C2 C1 B6 B5 138.52(11)
B4 C1 B6 B5 37.53(11)
B3 C1 B6 B5 106.27(12)
C1 B5 B6 C2 35.86(9)
B10 B5 B6 C2 -99.11(11)
B9 B5 B6 C2 -61.39(13)
B4 B5 B6 C2 1.90(14)
B10 B5 B6 C1 -134.97(11)
B9 B5 B6 C1 -97.25(11)
B4 B5 B6 C1 -33.96(10)
C1 B5 B6 B10 134.97(11)
B9 B5 B6 B10 37.72(10)
B4 B5 B6 B10 101.00(12)
C1 B5 B6 B11 96.97(11)
B10 B5 B6 B11 -38.00(10)
B9 B5 B6 B11 -0.28(14)
B4 B5 B6 B11 63.00(14)
C3 C2 B7 B3 105.37(14)
C1 C2 B7 B3 -38.20(10)
B11 C2 B7 B3 -141.28(12)
B6 C2 B7 B3 -104.36(12)
C3 C2 B7 B12 -152.73(13)
C1 C2 B7 B12 63.69(13)
B11 C2 B7 B12 -39.39(11)
B3 C2 B7 B12 101.90(12)
B6 C2 B7 B12 -2.46(15)
C3 C2 B7 B11 -113.34(15)
C1 C2 B7 B11 103.08(12)
B3 C2 B7 B11 141.28(12)
B6 C2 B7 B11 36.93(11)
C3 C2 B7 B8 144.31(13)
C1 C2 B7 B8 0.73(14)
B11 C2 B7 B8 -102.35(12)
B3 C2 B7 B8 38.94(10)
B6 C2 B7 B8 -65.42(14)
C1 B3 B7 C2 36.44(10)
B8 B3 B7 C2 135.52(11)
B4 B3 B7 C2 97.64(11)
C1 B3 B7 B12 -61.35(13)
C2 B3 B7 B12 -97.79(11)
B8 B3 B7 B12 37.73(10)
B4 B3 B7 B12 -0.15(14)
C1 B3 B7 B11 2.26(14)
C2 B3 B7 B11 -34.17(10)
B8 B3 B7 B11 101.34(12)
B4 B3 B7 B11 63.47(13)
C1 B3 B7 B8 -99.08(11)
C2 B3 B7 B8 -135.52(11)
B4 B3 B7 B8 -37.88(10)
C1 B3 B8 B4 -38.47(10)
C2 B3 B8 B4 -99.78(11)
B7 B3 B8 B4 -137.91(11)
C1 B3 B8 B7 99.45(11)
C2 B3 B8 B7 38.14(10)
B4 B3 B8 B7 137.91(11)
C1 B3 B8 B12 62.10(13)
C2 B3 B8 B12 0.79(14)
B4 B3 B8 B12 100.56(12)
B7 B3 B8 B12 -37.35(11)
C1 B3 B8 B9 -0.82(14)
C2 B3 B8 B9 -62.13(13)
B4 B3 B8 B9 37.64(11)
B7 B3 B8 B9 -100.27(12)
C1 B4 B8 B3 38.95(10)
B9 B4 B8 B3 137.66(11)
B5 B4 B8 B3 100.21(11)
C1 B4 B8 B7 1.37(14)
B3 B4 B8 B7 -37.58(10)
B9 B4 B8 B7 100.08(12)
B5 B4 B8 B7 62.63(14)
C1 B4 B8 B12 -61.58(13)
B3 B4 B8 B12 -100.54(12)
B9 B4 B8 B12 37.12(10)
B5 B4 B8 B12 -0.33(14)
C1 B4 B8 B9 -98.71(11)
B3 B4 B8 B9 -137.66(11)
B5 B4 B8 B9 -37.45(10)
C2 B7 B8 B3 -38.89(10)
B12 B7 B8 B3 -137.92(11)
B11 B7 B8 B3 -100.50(12)
C2 B7 B8 B4 -1.30(15)
B3 B7 B8 B4 37.59(10)
B12 B7 B8 B4 -100.34(12)
B11 B7 B8 B4 -62.91(14)
C2 B7 B8 B12 99.04(12)
B3 B7 B8 B12 137.92(11)
B11 B7 B8 B12 37.42(10)
C2 B7 B8 B9 61.78(14)
B3 B7 B8 B9 100.67(12)
B12 B7 B8 B9 -37.26(10)
B11 B7 B8 B9 0.17(14)
C1 B4 B9 B12 62.13(13)
B3 B4 B9 B12 0.17(14)
B8 B4 B9 B12 -37.43(10)
B5 B4 B9 B12 100.74(12)
C1 B4 B9 B5 -38.61(10)
B3 B4 B9 B5 -100.57(11)
B8 B4 B9 B5 -138.17(11)
C1 B4 B9 B8 99.56(11)
B3 B4 B9 B8 37.60(10)
B5 B4 B9 B8 138.17(11)
C1 B4 B9 B10 -1.56(14)
B3 B4 B9 B10 -63.53(13)
B8 B4 B9 B10 -101.12(12)
B5 B4 B9 B10 37.04(10)
C1 B5 B9 B4 38.59(10)
B10 B5 B9 B4 138.47(11)
B6 B5 B9 B4 101.09(12)
C1 B5 B9 B12 -62.29(13)
B10 B5 B9 B12 37.58(11)
B6 B5 B9 B12 0.21(15)
B4 B5 B9 B12 -100.88(12)
C1 B5 B9 B8 1.27(14)
B10 B5 B9 B8 101.15(12)
B6 B5 B9 B8 63.77(14)
B4 B5 B9 B8 -37.32(10)
C1 B5 B9 B10 -99.88(11)
B6 B5 B9 B10 -37.38(10)
B4 B5 B9 B10 -138.47(11)
B3 B8 B9 B4 -37.73(10)
B7 B8 B9 B4 -100.95(11)
B12 B8 B9 B4 -138.20(11)
B3 B8 B9 B12 100.47(12)
B4 B8 B9 B12 138.20(11)
B7 B8 B9 B12 37.25(10)
B3 B8 B9 B5 -0.28(15)
B4 B8 B9 B5 37.46(10)
B7 B8 B9 B5 -63.50(14)
B12 B8 B9 B5 -100.74(12)
B3 B8 B9 B10 62.95(14)
B4 B8 B9 B10 100.68(12)
B7 B8 B9 B10 -0.27(14)
B12 B8 B9 B10 -37.52(10)
C2 B6 B10 B5 99.16(11)
C1 B6 B10 B5 38.33(10)
B11 B6 B10 B5 137.81(11)
C2 B6 B10 B11 -38.65(10)
C1 B6 B10 B11 -99.47(11)
B5 B6 B10 B11 -137.81(11)
C2 B6 B10 B9 61.60(13)
C1 B6 B10 B9 0.77(14)
B11 B6 B10 B9 100.25(12)
B5 B6 B10 B9 -37.56(10)
C2 B6 B10 B12 -1.35(14)
C1 B6 B10 B12 -62.17(13)
B11 B6 B10 B12 37.30(11)
B5 B6 B10 B12 -100.51(12)
C1 B5 B10 B6 -39.43(10)
B9 B5 B10 B6 -137.91(11)
B4 B5 B10 B6 -100.75(11)
C1 B5 B10 B11 -1.85(13)
B6 B5 B10 B11 37.58(10)
B9 B5 B10 B11 -100.34(12)
B4 B5 B10 B11 -63.18(13)
C1 B5 B10 B9 98.48(11)
B6 B5 B10 B9 137.91(11)
B4 B5 B10 B9 37.16(10)
C1 B5 B10 B12 61.26(13)
B6 B5 B10 B12 100.69(12)
B9 B5 B10 B12 -37.22(10)
B4 B5 B10 B12 -0.06(14)
B4 B9 B10 B6 0.48(15)
B12 B9 B10 B6 -100.33(12)
B5 B9 B10 B6 37.71(10)
B8 B9 B10 B6 -62.85(14)
B4 B9 B10 B5 -37.22(10)
B12 B9 B10 B5 -138.04(12)
B8 B9 B10 B5 -100.56(12)
B4 B9 B10 B11 63.61(14)
B12 B9 B10 B11 -37.20(11)
B5 B9 B10 B11 100.84(12)
B8 B9 B10 B11 0.28(14)
B4 B9 B10 B12 100.82(12)
B5 B9 B10 B12 138.04(12)
B8 B9 B10 B12 37.48(11)
C3 C2 B11 B6 -105.83(14)
C1 C2 B11 B6 38.61(10)
B7 C2 B11 B6 141.46(11)
B3 C2 B11 B6 104.20(12)
C3 C2 B11 B7 112.71(14)
C1 C2 B11 B7 -102.85(11)
B3 C2 B11 B7 -37.26(11)
B6 C2 B11 B7 -141.46(11)
C3 C2 B11 B12 151.87(13)
C1 C2 B11 B12 -63.69(13)
B7 C2 B11 B12 39.16(10)
B3 C2 B11 B12 1.90(15)
B6 C2 B11 B12 -102.30(12)
C3 C2 B11 B10 -145.27(12)
C1 C2 B11 B10 -0.83(14)
B7 C2 B11 B10 102.02(12)
B3 C2 B11 B10 64.76(13)
B6 C2 B11 B10 -39.44(10)
C1 B6 B11 C2 -36.33(9)
B10 B6 B11 C2 -134.93(11)
B5 B6 B11 C2 -97.06(11)
C2 B6 B11 B7 33.98(10)
C1 B6 B11 B7 -2.35(14)
B10 B6 B11 B7 -100.95(12)
B5 B6 B11 B7 -63.08(14)
C2 B6 B11 B12 97.30(12)
C1 B6 B11 B12 60.97(13)
B10 B6 B11 B12 -37.63(11)
B5 B6 B11 B12 0.24(15)
C2 B6 B11 B10 134.93(11)
C1 B6 B11 B10 98.60(11)
B5 B6 B11 B10 37.87(10)
B3 B7 B11 C2 34.54(10)
B12 B7 B11 C2 135.18(11)
B8 B7 B11 C2 97.68(12)
C2 B7 B11 B6 -34.47(10)
B3 B7 B11 B6 0.07(15)
B12 B7 B11 B6 100.71(12)
B8 B7 B11 B6 63.21(14)
C2 B7 B11 B12 -135.18(12)
B3 B7 B11 B12 -100.64(12)
B8 B7 B11 B12 -37.50(11)
C2 B7 B11 B10 -97.67(12)
B3 B7 B11 B10 -63.14(14)
B12 B7 B11 B10 37.51(11)
B8 B7 B11 B10 0.00(15)
B6 B10 B11 C2 39.42(10)
B5 B10 B11 C2 1.65(14)
B9 B10 B11 C2 -61.55(13)
B12 B10 B11 C2 -98.67(12)
B5 B10 B11 B6 -37.77(10)
B9 B10 B11 B6 -100.97(12)
B12 B10 B11 B6 -138.08(12)
B6 B10 B11 B7 100.80(12)
B5 B10 B11 B7 63.03(13)
B9 B10 B11 B7 -0.17(14)
B12 B10 B11 B7 -37.29(11)
B6 B10 B11 B12 138.08(12)
B5 B10 B11 B12 100.32(12)
B9 B10 B11 B12 37.11(10)
C2 B7 B12 B9 -62.11(13)
B3 B7 B12 B9 0.25(14)
B11 B7 B12 B9 -100.75(12)
B8 B7 B12 B9 37.64(10)
C2 B7 B12 B11 38.64(10)
B3 B7 B12 B11 101.00(12)
B8 B7 B12 B11 138.40(11)
C2 B7 B12 B8 -99.75(11)
B3 B7 B12 B8 -37.39(10)
B11 B7 B12 B8 -138.40(11)
C2 B7 B12 B10 1.47(15)
B3 B7 B12 B10 63.82(14)
B11 B7 B12 B10 -37.18(11)
B8 B7 B12 B10 101.22(12)
B4 B9 B12 B7 -0.26(14)
B5 B9 B12 B7 63.32(14)
B8 B9 B12 B7 -37.55(10)
B10 B9 B12 B7 100.69(12)
B4 B9 B12 B11 -63.64(14)
B5 B9 B12 B11 -0.06(15)
B8 B9 B12 B11 -100.93(12)
B10 B9 B12 B11 37.31(11)
B4 B9 B12 B8 37.29(10)
B5 B9 B12 B8 100.87(12)
B10 B9 B12 B8 138.24(11)
B4 B9 B12 B10 -100.94(11)
B5 B9 B12 B10 -37.37(10)
B8 B9 B12 B10 -138.24(11)
C2 B11 B12 B7 -38.49(10)
B6 B11 B12 B7 -100.95(12)
B10 B11 B12 B7 -138.29(12)
C2 B11 B12 B9 62.35(14)
B6 B11 B12 B9 -0.11(15)
B7 B11 B12 B9 100.84(12)
B10 B11 B12 B9 -37.46(11)
C2 B11 B12 B8 -1.29(14)
B6 B11 B12 B8 -63.75(14)
B7 B11 B12 B8 37.20(11)
B10 B11 B12 B8 -101.09(12)
C2 B11 B12 B10 99.80(12)
B6 B11 B12 B10 37.34(11)
B7 B11 B12 B10 138.29(12)
B3 B8 B12 B7 37.50(10)
B4 B8 B12 B7 100.79(11)
B9 B8 B12 B7 137.98(11)
B3 B8 B12 B9 -100.48(12)
B4 B8 B12 B9 -37.19(10)
B7 B8 B12 B9 -137.98(11)
B3 B8 B12 B11 0.31(15)
B4 B8 B12 B11 63.60(14)
B7 B8 B12 B11 -37.19(11)
B9 B8 B12 B11 100.79(12)
B3 B8 B12 B10 -63.00(14)
B4 B8 B12 B10 0.29(15)
B7 B8 B12 B10 -100.50(12)
B9 B8 B12 B10 37.48(10)
B6 B10 B12 B7 -0.06(15)
B5 B10 B12 B7 -63.58(14)
B11 B10 B12 B7 37.23(11)
B9 B10 B12 B7 -100.93(12)
B6 B10 B12 B9 100.87(12)
B5 B10 B12 B9 37.35(10)
B11 B10 B12 B9 138.17(12)
B6 B10 B12 B11 -37.30(11)
B5 B10 B12 B11 -100.82(12)
B9 B10 B12 B11 -138.17(12)
B6 B10 B12 B8 63.38(14)
B5 B10 B12 B8 -0.14(15)
B11 B10 B12 B8 100.68(12)
B9 B10 B12 B8 -37.49(11)
C2 C1 N1 N2 88.57(14)
B5 C1 N1 N2 -58.23(16)
B4 C1 N1 N2 -133.83(12)
B3 C1 N1 N2 156.27(11)
B6 C1 N1 N2 17.87(17)
C1 N1 N2 N3 -178.47(11)
N1 N2 N3 P1 3.02(17)
C16 P1 N3 N2 55.25(13)
C10 P1 N3 N2 171.28(11)
C4 P1 N3 N2 -73.22(12)
N3 P1 C4 C9 -1.57(13)
C16 P1 C4 C9 -134.12(11)
C10 P1 C4 C9 110.02(11)
N3 P1 C4 C5 -178.87(10)
C16 P1 C4 C5 48.58(12)
C10 P1 C4 C5 -67.29(12)
C9 C4 C5 C6 0.2(2)
P1 C4 C5 C6 177.53(10)
C4 C5 C6 C7 -0.1(2)
C5 C6 C7 C8 0.1(2)
C6 C7 C8 C9 -0.1(2)
C5 C4 C9 C8 -0.2(2)
P1 C4 C9 C8 -177.57(10)
C7 C8 C9 C4 0.2(2)
N3 P1 C10 C11 -161.40(11)
C16 P1 C10 C11 -38.23(13)
C4 P1 C10 C11 78.79(12)
N3 P1 C10 C15 20.78(12)
C16 P1 C10 C15 143.95(11)
C4 P1 C10 C15 -99.03(12)
C15 C10 C11 C12 0.8(2)
P1 C10 C11 C12 -177.02(11)
C10 C11 C12 C13 -0.5(2)
C11 C12 C13 C14 -0.7(2)
C12 C13 C14 C15 1.6(2)
C13 C14 C15 C10 -1.4(2)
C11 C10 C15 C14 0.2(2)
P1 C10 C15 C14 177.99(10)
N3 P1 C16 C17 70.41(13)
C10 P1 C16 C17 -42.42(13)
C4 P1 C16 C17 -158.79(11)
N3 P1 C16 C21 -105.47(13)
C10 P1 C16 C21 141.70(12)
C4 P1 C16 C21 25.33(14)
C21 C16 C17 C18 0.6(2)
P1 C16 C17 C18 -175.36(12)
C16 C17 C18 C19 0.0(2)
C17 C18 C19 C20 -0.8(3)
C18 C19 C20 C21 1.1(3)
C19 C20 C21 C16 -0.5(2)
C17 C16 C21 C20 -0.3(2)
P1 C16 C21 C20 175.47(12)
